data_7056973
loop_
_publ_author_name
'Xu, Xiuling'
'Hu, Fan'
'Ma, Yuwei'
'Gao, Jinming'
'Shuai, Qi'

_publ_section_title
;
 Facile microwave synthesis, structural diversity and herbicidal activity
 of six novel alkaline-earth metal complexes (AECs) based on skeletal
 isomerization chlorophenoxyacetic acids
;
_journal_issue 6
_journal_name_full 'New Journal of Chemistry'
_journal_page_first 4155
_journal_paper_doi 10.1039/C8NJ00107C
_journal_volume 42
_journal_year 2018
_chemical_formula_sum 'C16 H14 Cl2 O7 Sr'
_chemical_formula_weight 476.79
_space_group_crystal_system monoclinic
_space_group_IT_number 14
_space_group_name_Hall '-P 2yn'
_space_group_name_H-M_alt 'P 1 21/n 1'
_symmetry_space_group_name_Hall '-P 2yn'
_symmetry_space_group_name_H-M 'P 1 21/n 1'
_atom_sites_solution_hydrogens mixed
_audit_creation_method SHELXL-2014/7
_audit_update_record
;
2018-01-29 deposited with the CCDC.
2018-02-05 downloaded from the CCDC.
;
_cell_angle_alpha 90
_cell_angle_beta 90.8980(10)
_cell_angle_gamma 90
_cell_formula_units_Z 4
_cell_length_a 6.4624(6)
_cell_length_b 7.1964(7)
_cell_length_c 38.762(4)
_cell_measurement_reflns_used 4746
_cell_measurement_temperature 298(2)
_cell_measurement_theta_max 27.57
_cell_measurement_theta_min 3.02
_cell_volume 1802.4(3)
_computing_structure_refinement 'SHELXL-2014/7 (Sheldrick, 2014)'
_diffrn_ambient_temperature 298(2)
_diffrn_measured_fraction_theta_full 0.999
_diffrn_measured_fraction_theta_max 0.998
_diffrn_measurement_device_type CCD
_diffrn_radiation_type MoK\a
_diffrn_radiation_wavelength 0.71073
_diffrn_reflns_av_R_equivalents 0.0243
_diffrn_reflns_av_unetI/netI 0.0290
_diffrn_reflns_Laue_measured_fraction_full 0.999
_diffrn_reflns_Laue_measured_fraction_max 0.998
_diffrn_reflns_limit_h_max 8
_diffrn_reflns_limit_h_min -8
_diffrn_reflns_limit_k_max 9
_diffrn_reflns_limit_k_min -9
_diffrn_reflns_limit_l_max 40
_diffrn_reflns_limit_l_min -50
_diffrn_reflns_number 11931
_diffrn_reflns_point_group_measured_fraction_full 0.999
_diffrn_reflns_point_group_measured_fraction_max 0.998
_diffrn_reflns_theta_full 25.242
_diffrn_reflns_theta_max 27.569
_diffrn_reflns_theta_min 1.051
_exptl_absorpt_coefficient_mu 3.324
_exptl_absorpt_correction_type multi-scan
_exptl_absorpt_process_details sadabs
_exptl_crystal_colour colorless
_exptl_crystal_density_diffrn 1.757
_exptl_crystal_description Block
_exptl_crystal_F_000 952
_exptl_crystal_size_max 0.300
_exptl_crystal_size_mid 0.300
_exptl_crystal_size_min 0.200
_exptl_transmission_factor_max 0.864
_exptl_transmission_factor_min 0.864
_refine_diff_density_max 0.694
_refine_diff_density_min -1.192
_refine_diff_density_rms 0.238
_refine_ls_extinction_method none
_refine_ls_goodness_of_fit_ref 1.115
_refine_ls_hydrogen_treatment constr
_refine_ls_matrix_type full
_refine_ls_number_parameters 235
_refine_ls_number_reflns 4182
_refine_ls_number_restraints 0
_refine_ls_restrained_S_all 1.115
_refine_ls_R_factor_all 0.0583
_refine_ls_R_factor_gt 0.0440
_refine_ls_shift/su_max 0.002
_refine_ls_shift/su_mean 0.000
_refine_ls_structure_factor_coef Fsqd
_refine_ls_weighting_details 'w=1/[\s^2^(Fo^2^)+(0.0896P)^2^+3.1068P] where P=(Fo^2^+2Fc^2^)/3'
_refine_ls_weighting_scheme calc
_refine_ls_wR_factor_gt 0.1435
_refine_ls_wR_factor_ref 0.1553
_reflns_Friedel_coverage 0.000
_reflns_number_gt 3434
_reflns_number_total 4182
_reflns_threshold_expression 'I > 2\s(I)'
_cod_data_source_file c8nj00107c2.cif
_cod_data_source_block 21
_cod_depositor_comments 'Adding full bibliography for 7056970--7056975.cif.'
_cod_original_cell_volume 1802.5(3)
_cod_database_code 7056973
_shelx_shelxl_version_number 2014/7
_shelx_space_group_comment
;
The symmetry employed for this shelxl refinement is uniquely defined
by the following loop, which should always be used as a source of
symmetry information in preference to the above space-group names.
They are only intended as comments.
;
_shelx_estimated_absorpt_t_min 0.435
_shelx_estimated_absorpt_t_max 0.556

loop_
_space_group_symop_operation_xyz
'x, y, z'
'-x+1/2, y+1/2, -z+1/2'
'-x, -y, -z'
'x-1/2, -y-1/2, z-1/2'

loop_
_atom_site_label
_atom_site_type_symbol
_atom_site_fract_x
_atom_site_fract_y
_atom_site_fract_z
_atom_site_U_iso_or_equiv
_atom_site_adp_type
_atom_site_occupancy
_atom_site_site_symmetry_order
_atom_site_calc_flag
_atom_site_refinement_flags_posn
_atom_site_refinement_flags_adp
Sr1 Sr 0.91465(5) 0.25011(5) 0.02467(2) 0.01818(14) Uani 1 1 d . .
Cl1 Cl 0.7094(3) 0.3152(3) 0.22920(4) 0.0631(5) Uani 1 1 d . .
Cl2 Cl 0.2159(3) 0.8660(3) 0.22082(4) 0.0664(5) Uani 1 1 d . .
O1 O 1.2973(5) 0.2235(5) 0.03617(9) 0.0382(9) Uani 1 1 d . .
O2 O 1.5995(4) 0.3246(5) 0.05731(8) 0.0305(7) Uani 1 1 d . .
O3 O 1.1012(4) 0.3196(5) 0.09336(7) 0.0248(6) Uani 1 1 d . .
O4 O 0.9599(5) 0.6025(4) 0.03229(8) 0.0276(7) Uani 1 1 d . .
O5 O 0.9087(5) 0.9054(4) 0.03482(8) 0.0283(7) Uani 1 1 d . .
O6 O 0.6406(5) 0.8392(5) 0.08819(8) 0.0327(7) Uani 1 1 d . .
O1W O 0.6030(6) 0.1970(7) -0.01618(10) 0.0477(10) Uani 1 1 d . .
H1WA H 0.4828 0.1692 -0.0029 0.057 Uiso 1 1 d R U
H1WB H 0.6319 0.0946 -0.0312 0.057 Uiso 1 1 d R U
C1 C 1.4075(6) 0.3040(6) 0.05843(11) 0.0217(8) Uani 1 1 d . .
C2 C 1.3096(6) 0.3836(6) 0.09033(11) 0.0264(9) Uani 1 1 d . .
H2A H 1.3893 0.3464 0.1106 0.032 Uiso 1 1 calc R U
H2B H 1.3108 0.5182 0.0891 0.032 Uiso 1 1 calc R U
C3 C 1.0186(6) 0.3274(6) 0.12609(10) 0.0222(8) Uani 1 1 d . .
C4 C 1.1108(7) 0.4164(7) 0.15405(12) 0.0316(10) Uani 1 1 d . .
H4 H 1.2353 0.4792 0.1514 0.038 Uiso 1 1 calc R U
C5 C 0.8305(7) 0.2388(6) 0.12982(12) 0.0302(10) Uani 1 1 d . .
H5 H 0.7677 0.1820 0.1108 0.036 Uiso 1 1 calc R U
C6 C 1.0175(9) 0.4119(8) 0.18599(13) 0.0404(12) Uani 1 1 d . .
H6 H 1.0795 0.4699 0.2049 0.048 Uiso 1 1 calc R U
C7 C 0.7343(8) 0.2333(7) 0.16148(14) 0.0357(11) Uani 1 1 d . .
H7 H 0.6081 0.1731 0.1640 0.043 Uiso 1 1 calc R U
C8 C 0.8312(8) 0.3202(7) 0.18934(12) 0.0345(10) Uani 1 1 d . .
C9 C 0.8976(7) 0.7461(5) 0.04733(11) 0.0214(8) Uani 1 1 d . .
C10 C 0.8119(7) 0.7194(5) 0.08333(11) 0.0230(9) Uani 1 1 d . .
H10A H 0.7690 0.5913 0.0863 0.028 Uiso 1 1 calc R U
H10B H 0.9188 0.7464 0.1005 0.028 Uiso 1 1 calc R U
C11 C 0.5477(7) 0.8320(6) 0.11963(10) 0.0245(9) Uani 1 1 d . .
C12 C 0.6350(9) 0.7522(7) 0.14912(13) 0.0354(11) Uani 1 1 d . .
H12 H 0.7619 0.6918 0.1480 0.043 Uiso 1 1 calc R U
C13 C 0.3523(7) 0.9137(7) 0.12129(12) 0.0335(10) Uani 1 1 d . .
H13 H 0.2898 0.9618 0.1014 0.040 Uiso 1 1 calc R U
C14 C 0.5312(9) 0.7635(7) 0.18026(13) 0.0392(12) Uani 1 1 d . .
H14 H 0.5897 0.7120 0.2001 0.047 Uiso 1 1 calc R U
C15 C 0.2521(8) 0.9230(7) 0.15232(13) 0.0353(11) Uani 1 1 d . .
H15 H 0.1224 0.9786 0.1535 0.042 Uiso 1 1 calc R U
C16 C 0.3432(8) 0.8502(7) 0.18162(13) 0.0359(11) Uani 1 1 d . .

loop_
_atom_site_aniso_label
_atom_site_aniso_U_11
_atom_site_aniso_U_22
_atom_site_aniso_U_33
_atom_site_aniso_U_23
_atom_site_aniso_U_13
_atom_site_aniso_U_12
Sr1 0.0172(2) 0.0158(2) 0.0217(2) -0.00069(14) 0.00488(14) -0.00068(14)
Cl1 0.0757(11) 0.0835(11) 0.0310(7) 0.0036(7) 0.0244(7) -0.0032(9)
Cl2 0.0722(11) 0.0830(12) 0.0451(8) -0.0085(8) 0.0369(8) -0.0004(9)
O1 0.0194(15) 0.056(2) 0.0387(19) -0.0202(16) 0.0018(14) -0.0015(14)
O2 0.0152(14) 0.0455(19) 0.0308(16) -0.0068(15) 0.0032(12) -0.0016(14)
O3 0.0159(13) 0.0365(16) 0.0222(14) -0.0028(13) 0.0045(11) -0.0047(13)
O4 0.0370(17) 0.0183(14) 0.0278(15) -0.0006(12) 0.0128(13) 0.0012(13)
O5 0.0369(18) 0.0154(14) 0.0330(16) 0.0030(12) 0.0107(13) 0.0013(12)
O6 0.0410(19) 0.0357(19) 0.0215(15) 0.0068(13) 0.0085(13) 0.0159(15)
O1W 0.034(2) 0.076(3) 0.0332(18) -0.0158(19) -0.0007(15) -0.0122(19)
C1 0.0152(18) 0.0243(19) 0.026(2) -0.0002(16) 0.0033(15) -0.0001(15)
C2 0.0173(19) 0.029(2) 0.033(2) -0.0082(18) 0.0041(16) -0.0038(16)
C3 0.022(2) 0.024(2) 0.0210(19) 0.0001(16) 0.0020(15) 0.0052(16)
C4 0.027(2) 0.037(3) 0.031(2) -0.0048(19) 0.0031(18) -0.0067(19)
C5 0.025(2) 0.036(3) 0.029(2) 0.0045(19) 0.0007(18) -0.0040(18)
C6 0.048(3) 0.044(3) 0.029(2) -0.009(2) 0.004(2) -0.007(2)
C7 0.030(2) 0.038(3) 0.039(3) 0.008(2) 0.008(2) 0.001(2)
C8 0.041(3) 0.039(3) 0.024(2) 0.003(2) 0.0097(19) 0.002(2)
C9 0.0220(19) 0.0197(19) 0.0225(19) -0.0060(16) 0.0037(15) -0.0060(15)
C10 0.033(2) 0.0153(19) 0.0212(19) 0.0023(14) 0.0054(17) 0.0066(15)
C11 0.033(2) 0.020(2) 0.0208(19) -0.0015(16) 0.0096(17) 0.0007(17)
C12 0.038(3) 0.040(3) 0.028(2) 0.0038(19) 0.006(2) 0.014(2)
C13 0.034(2) 0.032(2) 0.035(3) 0.006(2) 0.004(2) 0.007(2)
C14 0.052(3) 0.042(3) 0.024(2) 0.004(2) 0.007(2) 0.005(2)
C15 0.031(2) 0.028(2) 0.047(3) 0.000(2) 0.013(2) 0.0089(19)
C16 0.043(3) 0.033(3) 0.033(2) -0.006(2) 0.016(2) -0.003(2)

loop_
_atom_type_symbol
_atom_type_description
_atom_type_scat_dispersion_real
_atom_type_scat_dispersion_imag
_atom_type_scat_source
C C 0.0033 0.0016 'International Tables Vol C Tables 4.2.6.8 and 6.1.1.4'
H H 0.0000 0.0000 'International Tables Vol C Tables 4.2.6.8 and 6.1.1.4'
O O 0.0106 0.0060 'International Tables Vol C Tables 4.2.6.8 and 6.1.1.4'
Cl Cl 0.1484 0.1585 'International Tables Vol C Tables 4.2.6.8 and 6.1.1.4'
Sr Sr -1.5307 3.2498 'International Tables Vol C Tables 4.2.6.8 and 6.1.1.4'

loop_
_geom_angle_atom_site_label_1
_geom_angle_atom_site_label_2
_geom_angle_atom_site_label_3
_geom_angle
_geom_angle_site_symmetry_1
_geom_angle_site_symmetry_3
O2 Sr1 O5 96.84(11) 1_455 1_545
O2 Sr1 O1 137.88(11) 1_455 .
O5 Sr1 O1 85.09(11) 1_545 .
O2 Sr1 O4 79.66(10) 1_455 .
O5 Sr1 O4 163.49(11) 1_545 .
O1 Sr1 O4 86.85(11) . .
O2 Sr1 O1W 72.77(11) 1_455 .
O5 Sr1 O1W 86.32(13) 1_545 .
O1 Sr1 O1W 148.99(12) . .
O4 Sr1 O1W 107.70(13) . .
O2 Sr1 O4 128.21(11) 1_455 3_765
O5 Sr1 O4 122.90(9) 1_545 3_765
O1 Sr1 O4 82.08(11) . 3_765
O4 Sr1 O4 69.97(11) . 3_765
O1W Sr1 O4 77.79(12) . 3_765
O2 Sr1 O5 148.35(10) 1_455 3_765
O5 Sr1 O5 75.13(10) 1_545 3_765
O1 Sr1 O5 72.84(10) . 3_765
O4 Sr1 O5 116.03(9) . 3_765
O1W Sr1 O5 76.16(11) . 3_765
O4 Sr1 O5 47.90(9) 3_765 3_765
O2 Sr1 O3 80.19(9) 1_455 .
O5 Sr1 O3 91.91(10) 1_545 .
O1 Sr1 O3 57.69(10) . .
O4 Sr1 O3 71.61(10) . .
O1W Sr1 O3 152.46(10) . .
O4 Sr1 O3 124.83(9) 3_765 .
O5 Sr1 O3 129.84(9) 3_765 .
O2 Sr1 C9 143.70(11) 1_455 3_765
O5 Sr1 C9 99.13(10) 1_545 3_765
O1 Sr1 C9 76.08(12) . 3_765
O4 Sr1 C9 92.87(9) . 3_765
O1W Sr1 C9 75.97(12) . 3_765
O4 Sr1 C9 23.86(10) 3_765 3_765
O5 Sr1 C9 24.05(9) 3_765 3_765
O3 Sr1 C9 131.28(9) . 3_765
O2 Sr1 Sr1 105.66(8) 1_455 3_765
O5 Sr1 Sr1 156.28(7) 1_545 3_765
O1 Sr1 Sr1 83.23(9) . 3_765
O4 Sr1 Sr1 35.15(6) . 3_765
O1W Sr1 Sr1 93.16(11) . 3_765
O4 Sr1 Sr1 34.82(7) 3_765 3_765
O5 Sr1 Sr1 81.71(6) 3_765 3_765
O3 Sr1 Sr1 99.11(6) . 3_765
C9 Sr1 Sr1 57.99(7) 3_765 3_765
O2 Sr1 Sr1 129.66(8) 1_455 3_755
O5 Sr1 Sr1 40.11(7) 1_545 3_755
O1 Sr1 Sr1 75.67(8) . 3_755
O4 Sr1 Sr1 149.52(6) . 3_755
O1W Sr1 Sr1 78.61(10) . 3_755
O4 Sr1 Sr1 82.85(7) 3_765 3_755
O5 Sr1 Sr1 35.02(6) 3_765 3_755
O3 Sr1 Sr1 116.55(6) . 3_755
C9 Sr1 Sr1 59.03(7) 3_765 3_755
Sr1 Sr1 Sr1 116.583(17) 3_765 3_755
C1 O1 Sr1 129.4(3) . .
C1 O2 Sr1 144.8(3) . 1_655
C3 O3 C2 116.1(3) . .
C3 O3 Sr1 132.5(2) . .
C2 O3 Sr1 110.6(2) . .
C9 O4 Sr1 146.0(3) . .
C9 O4 Sr1 99.5(2) . 3_765
Sr1 O4 Sr1 110.03(11) . 3_765
C9 O5 Sr1 165.8(3) . 1_565
C9 O5 Sr1 88.8(2) . 3_765
Sr1 O5 Sr1 104.86(10) 1_565 3_765
C11 O6 C10 116.7(3) . .
Sr1 O1W H1WA 109.4 . .
Sr1 O1W H1WB 109.3 . .
H1WA O1W H1WB 109.5 . .
O2 C1 O1 125.8(4) . .
O2 C1 C2 114.3(4) . .
O1 C1 C2 119.9(4) . .
O3 C2 C1 110.7(3) . .
O3 C2 H2A 109.5 . .
C1 C2 H2A 109.5 . .
O3 C2 H2B 109.5 . .
C1 C2 H2B 109.5 . .
H2A C2 H2B 108.1 . .
C5 C3 O3 115.4(4) . .
C5 C3 C4 120.0(4) . .
O3 C3 C4 124.6(4) . .
C3 C4 C6 120.0(4) . .
C3 C4 H4 120.0 . .
C6 C4 H4 120.0 . .
C3 C5 C7 120.9(5) . .
C3 C5 H5 119.6 . .
C7 C5 H5 119.6 . .
C8 C6 C4 119.2(5) . .
C8 C6 H6 120.4 . .
C4 C6 H6 120.4 . .
C5 C7 C8 118.2(5) . .
C5 C7 H7 120.9 . .
C8 C7 H7 120.9 . .
C6 C8 C7 121.7(4) . .
C6 C8 Cl1 119.9(4) . .
C7 C8 Cl1 118.3(4) . .
O5 C9 O4 123.7(4) . .
O5 C9 C10 119.8(3) . .
O4 C9 C10 116.5(3) . .
O5 C9 Sr1 67.1(2) . 3_765
O4 C9 Sr1 56.6(2) . 3_765
C10 C9 Sr1 173.0(3) . 3_765
O6 C10 C9 109.9(3) . .
O6 C10 H10A 109.7 . .
C9 C10 H10A 109.7 . .
O6 C10 H10B 109.7 . .
C9 C10 H10B 109.7 . .
H10A C10 H10B 108.2 . .
O6 C11 C12 124.7(4) . .
O6 C11 C13 115.8(4) . .
C12 C11 C13 119.5(4) . .
C11 C12 C14 119.6(5) . .
C11 C12 H12 120.2 . .
C14 C12 H12 120.2 . .
C15 C13 C11 120.0(4) . .
C15 C13 H13 120.0 . .
C11 C13 H13 120.0 . .
C16 C14 C12 120.0(5) . .
C16 C14 H14 120.0 . .
C12 C14 H14 120.0 . .
C16 C15 C13 120.1(4) . .
C16 C15 H15 119.9 . .
C13 C15 H15 119.9 . .
C14 C16 C15 120.7(4) . .
C14 C16 Cl2 119.7(4) . .
C15 C16 Cl2 119.6(4) . .

loop_
_geom_bond_atom_site_label_1
_geom_bond_atom_site_label_2
_geom_bond_distance
_geom_bond_site_symmetry_2
Sr1 O2 2.473(3) 1_455
Sr1 O5 2.512(3) 1_545
Sr1 O1 2.513(3) .
Sr1 O4 2.570(3) .
Sr1 O1W 2.571(4) .
Sr1 O4 2.591(3) 3_765
Sr1 O5 2.820(3) 3_765
Sr1 O3 2.948(3) .
Sr1 C9 3.061(4) 3_765
Sr1 Sr1 4.2281(7) 3_765
Sr1 Sr1 4.2309(7) 3_755
Cl1 C8 1.746(5) .
Cl2 C16 1.743(5) .
O1 C1 1.252(6) .
O2 C1 1.251(5) .
O2 Sr1 2.473(3) 1_655
O3 C3 1.385(5) .
O3 C2 1.430(5) .
O4 C9 1.255(5) .
O4 Sr1 2.591(3) 3_765
O5 C9 1.247(5) .
O5 Sr1 2.512(3) 1_565
O5 Sr1 2.821(3) 3_765
O6 C11 1.368(5) .
O6 C10 1.418(5) .
O1W H1WA 0.9600 .
O1W H1WB 0.9600 .
C1 C2 1.510(6) .
C2 H2A 0.9700 .
C2 H2B 0.9700 .
C3 C5 1.382(6) .
C3 C4 1.386(6) .
C4 C6 1.386(6) .
C4 H4 0.9300 .
C5 C7 1.385(7) .
C5 H5 0.9300 .
C6 C8 1.380(7) .
C6 H6 0.9300 .
C7 C8 1.389(8) .
C7 H7 0.9300 .
C9 C10 1.522(6) .
C9 Sr1 3.061(4) 3_765
C10 H10A 0.9700 .
C10 H10B 0.9700 .
C11 C12 1.391(6) .
C11 C13 1.395(6) .
C12 C14 1.393(7) .
C12 H12 0.9300 .
C13 C15 1.377(6) .
C13 H13 0.9300 .
C14 C16 1.368(8) .
C14 H14 0.9300 .
C15 C16 1.375(7) .
C15 H15 0.9300 .

loop_
_geom_torsion_atom_site_label_1
_geom_torsion_atom_site_label_2
_geom_torsion_atom_site_label_3
_geom_torsion_atom_site_label_4
_geom_torsion
_geom_torsion_site_symmetry_1
_geom_torsion_site_symmetry_4
Sr1 O2 C1 O1 -3.9(9) 1_655 .
Sr1 O2 C1 C2 175.0(4) 1_655 .
Sr1 O1 C1 O2 -159.6(4) . .
Sr1 O1 C1 C2 21.6(6) . .
C3 O3 C2 C1 158.6(4) . .
Sr1 O3 C2 C1 -30.1(4) . .
O2 C1 C2 O3 -167.3(4) . .
O1 C1 C2 O3 11.7(6) . .
C2 O3 C3 C5 -170.2(4) . .
Sr1 O3 C3 C5 20.9(6) . .
C2 O3 C3 C4 10.1(6) . .
Sr1 O3 C3 C4 -158.9(3) . .
C5 C3 C4 C6 1.9(7) . .
O3 C3 C4 C6 -178.4(4) . .
O3 C3 C5 C7 178.6(4) . .
C4 C3 C5 C7 -1.7(7) . .
C3 C4 C6 C8 -0.9(8) . .
C3 C5 C7 C8 0.3(7) . .
C4 C6 C8 C7 -0.4(8) . .
C4 C6 C8 Cl1 -179.2(4) . .
C5 C7 C8 C6 0.7(8) . .
C5 C7 C8 Cl1 179.5(4) . .
Sr1 O5 C9 O4 -164.4(9) 1_565 .
Sr1 O5 C9 O4 1.1(4) 3_765 .
Sr1 O5 C9 C10 13.2(15) 1_565 .
Sr1 O5 C9 C10 178.8(4) 3_765 .
Sr1 O5 C9 Sr1 -165.5(12) 1_565 3_765
Sr1 O4 C9 O5 -151.7(3) . .
Sr1 O4 C9 O5 -1.2(5) 3_765 .
Sr1 O4 C9 C10 30.6(7) . .
Sr1 O4 C9 C10 -179.0(3) 3_765 .
Sr1 O4 C9 Sr1 -150.4(6) . 3_765
C11 O6 C10 C9 -179.5(4) . .
O5 C9 C10 O6 39.8(6) . .
O4 C9 C10 O6 -142.4(4) . .
C10 O6 C11 C12 16.0(6) . .
C10 O6 C11 C13 -164.7(4) . .
O6 C11 C12 C14 176.0(5) . .
C13 C11 C12 C14 -3.3(7) . .
O6 C11 C13 C15 -176.2(4) . .
C12 C11 C13 C15 3.2(7) . .
C11 C12 C14 C16 0.9(8) . .
C11 C13 C15 C16 -0.7(7) . .
C12 C14 C16 C15 1.6(8) . .
C12 C14 C16 Cl2 -179.2(4) . .
C13 C15 C16 C14 -1.8(8) . .
C13 C15 C16 Cl2 179.1(4) . .
